data_4302707
loop_
_publ_author_name
'Jian-Bin Lin'
'Jie-Peng Zhang'
'Wei-Xiong Zhang'
'Wei Xue'
'Dong-Xu Xue'
'Xiao-Ming Chen'

_publ_contact_author
;
      Chen, Xiao-Ming
      School of Chemistry and Chemical Engineering
      Sun Yat-Sen University
      Guangzhou, 510275
      P. R. China
;
_publ_contact_author_email cxm@sysu.edu.cn
_publ_contact_author_fax '86 20 84112245'
_publ_contact_author_phone 86-20-84113986
_publ_section_title
;
Porous Manganese(II) 3-(2-Pyridyl)-5-(4-Pyridyl)-1,2,4-Triazolate
Frameworks: Rational Self-Assembly, Supramolecular Isomerism, Solid-State
Transformation, and Sorption Properties
;
_journal_name_full 'Inorganic Chemistry'
_journal_page_first 6652
_journal_page_last 6660
_journal_paper_doi 10.1021/ic900621c
_journal_volume 48
_journal_year 2009
_chemical_formula_sum 'C24 H16 Mn N10'
_chemical_formula_weight 499.41
_chemical_name_systematic
; 
 ? 
;
_space_group_IT_number 14
_symmetry_cell_setting monoclinic
_symmetry_space_group_name_Hall '-P 2yn'
_symmetry_space_group_name_H-M 'P 1 21/n 1'
_atom_sites_solution_hydrogens geom
_atom_sites_solution_primary direct
_atom_sites_solution_secondary difmap
_audit_creation_method SHELXL-97
_cell_angle_alpha 90.00
_cell_angle_beta 108.615(4)
_cell_angle_gamma 90.00
_cell_formula_units_Z 2
_cell_length_a 8.7996(19)
_cell_length_b 14.920(3)
_cell_length_c 9.3771(19)
_cell_measurement_reflns_used 1014
_cell_measurement_temperature 293(2)
_cell_measurement_theta_max 53.389
_cell_measurement_theta_min 5.336
_cell_volume 1166.7(4)
_computing_cell_refinement 'SAINT+ Ver. 6.22, Bruker AXS Inc., 2001.'
_computing_data_collection 'SMART Bruker AXS Inc., 1998.'
_computing_data_reduction 'SAINT+ Ver. 6.22, Bruker AXS Inc., 2001.'
_computing_molecular_graphics 'SHELXTL Ver. 6.12, (Sheldrick, 2000)'
_computing_publication_material 'SHELXTL Ver. 6.12, (Sheldrick, 2000)'
_computing_structure_refinement 'SHELXTL Ver. 6.12, (Sheldrick, 2000)'
_computing_structure_solution 'SHELXTL Ver. 6.12, (Sheldrick, 2000)'
_diffrn_ambient_temperature 293(2)
_diffrn_measured_fraction_theta_full 0.997
_diffrn_measured_fraction_theta_max 0.997
_diffrn_measurement_device_type 'Bruker Apex CCd'
_diffrn_measurement_method '\w scan'
_diffrn_radiation_monochromator graphite
_diffrn_radiation_source 'fine-focus sealed tube'
_diffrn_radiation_type MoK\a
_diffrn_radiation_wavelength 0.71073
_diffrn_reflns_av_R_equivalents 0.0468
_diffrn_reflns_av_sigmaI/netI 0.0641
_diffrn_reflns_limit_h_max 10
_diffrn_reflns_limit_h_min -10
_diffrn_reflns_limit_k_max 10
_diffrn_reflns_limit_k_min -18
_diffrn_reflns_limit_l_max 9
_diffrn_reflns_limit_l_min -11
_diffrn_reflns_number 5483
_diffrn_reflns_theta_full 26.00
_diffrn_reflns_theta_max 26.00
_diffrn_reflns_theta_min 2.67
_exptl_absorpt_coefficient_mu 0.600
_exptl_absorpt_correction_T_max 0.9424
_exptl_absorpt_correction_T_min 0.9196
_exptl_absorpt_correction_type multi-scan
_exptl_absorpt_process_details SADABS
_exptl_crystal_colour yellow
_exptl_crystal_density_diffrn 1.422
_exptl_crystal_density_method 'not measured'
_exptl_crystal_description prism
_exptl_crystal_F_000 510
_exptl_crystal_size_max 0.14
_exptl_crystal_size_mid 0.10
_exptl_crystal_size_min 0.10
_refine_diff_density_max 0.531
_refine_diff_density_min -0.716
_refine_diff_density_rms 0.093
_refine_ls_extinction_method none
_refine_ls_goodness_of_fit_ref 1.005
_refine_ls_hydrogen_treatment constr
_refine_ls_matrix_type full
_refine_ls_number_parameters 160
_refine_ls_number_reflns 2284
_refine_ls_number_restraints 0
_refine_ls_restrained_S_all 1.005
_refine_ls_R_factor_all 0.0977
_refine_ls_R_factor_gt 0.0788
_refine_ls_shift/su_max 0.000
_refine_ls_shift/su_mean 0.000
_refine_ls_structure_factor_coef Fsqd
_refine_ls_weighting_details 'calc w=1/[\s^2^(Fo^2^)+(0.1700P)^2^+0.3320P] where P=(Fo^2^+2Fc^2^)/3'
_refine_ls_weighting_scheme calc
_refine_ls_wR_factor_gt 0.2216
_refine_ls_wR_factor_ref 0.2391
_reflns_number_gt 1839
_reflns_number_total 2284
_reflns_threshold_expression >2sigma(I)
_cod_data_source_file ic900621c_si_001_4.cif
_cod_data_source_block compound_3a
_cod_database_code 4302707

loop_
_symmetry_equiv_pos_as_xyz
'x, y, z'
'-x+1/2, y+1/2, -z+1/2'
'-x, -y, -z'
'x-1/2, -y-1/2, z-1/2'

loop_
_atom_site_label
_atom_site_type_symbol
_atom_site_fract_x
_atom_site_fract_y
_atom_site_fract_z
_atom_site_U_iso_or_equiv
_atom_site_adp_type
_atom_site_occupancy
_atom_site_symmetry_multiplicity
_atom_site_calc_flag
_atom_site_refinement_flags
_atom_site_disorder_assembly
_atom_site_disorder_group
Mn1 Mn 0.5000 0.0000 0.5000 0.0251(4) Uani 1 2 d S . .
N2 N 0.9818(4) 0.4088(2) 0.1716(4) 0.0254(8) Uani 1 1 d . . .
N4 N 1.0462(4) 0.3680(3) 0.4127(4) 0.0276(9) Uani 1 1 d . . .
N1 N 1.1913(5) 0.5462(3) 0.2213(5) 0.0299(9) Uani 1 1 d . . .
N3 N 0.8907(4) 0.3361(2) 0.1755(4) 0.0272(9) Uani 1 1 d . . .
C8 C 0.8578(5) 0.2375(3) 0.3697(5) 0.0275(10) Uani 1 1 d . . .
C7 C 0.9341(5) 0.3140(3) 0.3207(5) 0.0235(9) Uani 1 1 d . . .
C6 C 1.0729(5) 0.4253(3) 0.3133(5) 0.0228(9) Uani 1 1 d . . .
N5 N 0.6877(5) 0.0966(3) 0.4495(5) 0.0352(10) Uani 1 1 d . . .
C5 C 1.1859(5) 0.5010(3) 0.3445(6) 0.0271(10) Uani 1 1 d . . .
C11 C 0.6775(6) 0.1138(3) 0.3070(6) 0.0344(12) Uani 1 1 d . . .
H11A H 0.6109 0.0774 0.2325 0.041 Uiso 1 1 calc R . .
C12 C 0.7582(5) 0.1812(3) 0.2630(5) 0.0302(11) Uani 1 1 d . . .
H12A H 0.7461 0.1891 0.1616 0.036 Uiso 1 1 calc R . .
C9 C 0.8740(6) 0.2191(4) 0.5189(6) 0.0393(13) Uani 1 1 d . . .
H9A H 0.9426 0.2534 0.5955 0.047 Uiso 1 1 calc R . .
C4 C 1.2779(6) 0.5257(4) 0.4871(6) 0.0378(12) Uani 1 1 d . . .
H4A H 1.2712 0.4943 0.5705 0.045 Uiso 1 1 calc R . .
C1 C 1.2918(7) 0.6154(3) 0.2405(7) 0.0421(14) Uani 1 1 d . . .
H1A H 1.2968 0.6463 0.1560 0.050 Uiso 1 1 calc R . .
C10 C 0.7885(7) 0.1502(4) 0.5531(6) 0.0432(14) Uani 1 1 d . . .
H10A H 0.8007 0.1398 0.6539 0.052 Uiso 1 1 calc R . .
C3 C 1.3809(7) 0.5983(4) 0.5051(7) 0.0513(15) Uani 1 1 d . . .
H3A H 1.4436 0.6163 0.6008 0.062 Uiso 1 1 calc R . .
C2 C 1.3891(7) 0.6431(4) 0.3806(8) 0.0517(16) Uani 1 1 d . . .
H2A H 1.4586 0.6913 0.3899 0.062 Uiso 1 1 calc R . .

loop_
_atom_site_aniso_label
_atom_site_aniso_U_11
_atom_site_aniso_U_22
_atom_site_aniso_U_33
_atom_site_aniso_U_23
_atom_site_aniso_U_13
_atom_site_aniso_U_12
Mn1 0.0400(6) 0.0197(6) 0.0200(6) -0.0055(4) 0.0159(4) -0.0048(4)
N2 0.034(2) 0.0213(18) 0.021(2) 0.0017(15) 0.0083(16) -0.0041(15)
N4 0.033(2) 0.028(2) 0.020(2) 0.0038(16) 0.0052(16) -0.0082(16)
N1 0.041(2) 0.024(2) 0.031(2) 0.0035(17) 0.0200(19) -0.0041(17)
N3 0.035(2) 0.025(2) 0.020(2) 0.0031(15) 0.0066(16) -0.0062(16)
C8 0.033(2) 0.028(2) 0.024(3) 0.0014(19) 0.013(2) -0.0032(19)
C7 0.028(2) 0.021(2) 0.021(2) 0.0022(17) 0.0075(18) -0.0022(17)
C6 0.026(2) 0.020(2) 0.025(2) 0.0043(17) 0.0104(18) -0.0004(17)
N5 0.047(3) 0.034(2) 0.027(2) -0.0024(18) 0.0157(19) -0.0133(19)
C5 0.026(2) 0.025(2) 0.030(3) 0.0008(19) 0.0086(19) 0.0029(18)
C11 0.040(3) 0.043(3) 0.022(3) -0.008(2) 0.013(2) -0.021(2)
C12 0.037(2) 0.034(3) 0.019(2) -0.003(2) 0.010(2) -0.012(2)
C9 0.052(3) 0.040(3) 0.022(3) -0.003(2) 0.006(2) -0.021(2)
C4 0.041(3) 0.041(3) 0.031(3) 0.003(2) 0.011(2) -0.009(2)
C1 0.052(3) 0.033(3) 0.051(4) 0.008(2) 0.031(3) -0.006(2)
C10 0.061(3) 0.044(3) 0.025(3) 0.005(2) 0.014(2) -0.022(3)
C3 0.049(3) 0.054(4) 0.044(4) -0.007(3) 0.006(3) -0.014(3)
C2 0.052(3) 0.041(3) 0.066(5) -0.002(3) 0.025(3) -0.017(3)

loop_
_atom_type_symbol
_atom_type_description
_atom_type_scat_dispersion_real
_atom_type_scat_dispersion_imag
_atom_type_scat_source
C C 0.0033 0.0016 'International Tables Vol C Tables 4.2.6.8 and 6.1.1.4'
H H 0.0000 0.0000 'International Tables Vol C Tables 4.2.6.8 and 6.1.1.4'
N N 0.0061 0.0033 'International Tables Vol C Tables 4.2.6.8 and 6.1.1.4'
Mn Mn 0.3368 0.7283 'International Tables Vol C Tables 4.2.6.8 and 6.1.1.4'

loop_
_geom_angle_atom_site_label_1
_geom_angle_atom_site_label_2
_geom_angle_atom_site_label_3
_geom_angle
_geom_angle_site_symmetry_1
_geom_angle_site_symmetry_3
_geom_angle_publ_flag
N2 Mn1 N2 180.0 4_566 2_645 ?
N2 Mn1 N1 74.04(13) 4_566 4_566 ?
N2 Mn1 N1 105.96(13) 2_645 4_566 ?
N2 Mn1 N1 105.96(13) 4_566 2_645 ?
N2 Mn1 N1 74.04(13) 2_645 2_645 ?
N1 Mn1 N1 180.0 4_566 2_645 ?
N2 Mn1 N5 90.71(14) 4_566 3_656 ?
N2 Mn1 N5 89.29(14) 2_645 3_656 ?
N1 Mn1 N5 89.63(14) 4_566 3_656 ?
N1 Mn1 N5 90.37(15) 2_645 3_656 ?
N2 Mn1 N5 89.29(14) 4_566 . ?
N2 Mn1 N5 90.71(14) 2_645 . ?
N1 Mn1 N5 90.37(15) 4_566 . ?
N1 Mn1 N5 89.63(14) 2_645 . ?
N5 Mn1 N5 180.0 3_656 . ?
C6 N2 N3 107.0(3) . . ?
C6 N2 Mn1 117.5(3) . 2_655 ?
N3 N2 Mn1 135.4(3) . 2_655 ?
C6 N4 C7 101.0(4) . . ?
C1 N1 C5 118.2(4) . . ?
C1 N1 Mn1 127.7(4) . 2_655 ?
C5 N1 Mn1 113.8(3) . 2_655 ?
C7 N3 N2 104.3(4) . . ?
C12 C8 C9 116.5(4) . . ?
C12 C8 C7 119.5(4) . . ?
C9 C8 C7 124.0(4) . . ?
N3 C7 N4 114.7(4) . . ?
N3 C7 C8 120.0(4) . . ?
N4 C7 C8 125.2(4) . . ?
N2 C6 N4 113.0(4) . . ?
N2 C6 C5 119.5(4) . . ?
N4 C6 C5 127.5(4) . . ?
C11 N5 C10 115.2(4) . . ?
C11 N5 Mn1 119.4(3) . . ?
C10 N5 Mn1 124.1(3) . . ?
N1 C5 C4 121.8(4) . . ?
N1 C5 C6 114.8(4) . . ?
C4 C5 C6 123.4(4) . . ?
N5 C11 C12 124.5(5) . . ?
N5 C11 H11A 117.7 . . ?
C12 C11 H11A 117.7 . . ?
C11 C12 C8 119.9(5) . . ?
C11 C12 H12A 120.1 . . ?
C8 C12 H12A 120.1 . . ?
C10 C9 C8 119.8(5) . . ?
C10 C9 H9A 120.1 . . ?
C8 C9 H9A 120.1 . . ?
C5 C4 C3 119.2(5) . . ?
C5 C4 H4A 120.4 . . ?
C3 C4 H4A 120.4 . . ?
N1 C1 C2 122.9(5) . . ?
N1 C1 H1A 118.5 . . ?
C2 C1 H1A 118.5 . . ?
N5 C10 C9 124.0(5) . . ?
N5 C10 H10A 118.0 . . ?
C9 C10 H10A 118.0 . . ?
C2 C3 C4 119.2(6) . . ?
C2 C3 H3A 120.4 . . ?
C4 C3 H3A 120.4 . . ?
C3 C2 C1 118.6(5) . . ?
C3 C2 H2A 120.7 . . ?
C1 C2 H2A 120.7 . . ?

loop_
_geom_bond_atom_site_label_1
_geom_bond_atom_site_label_2
_geom_bond_distance
_geom_bond_site_symmetry_2
_geom_bond_publ_flag
Mn1 N2 2.152(4) 4_566 ?
Mn1 N2 2.152(4) 2_645 ?
Mn1 N1 2.320(4) 4_566 ?
Mn1 N1 2.320(4) 2_645 ?
Mn1 N5 2.352(4) 3_656 ?
Mn1 N5 2.352(4) . ?
N2 C6 1.338(6) . ?
N2 N3 1.357(5) . ?
N2 Mn1 2.152(4) 2_655 ?
N4 C6 1.340(5) . ?
N4 C7 1.351(6) . ?
N1 C1 1.334(6) . ?
N1 C5 1.352(6) . ?
N1 Mn1 2.320(4) 2_655 ?
N3 C7 1.333(6) . ?
C8 C12 1.384(6) . ?
C8 C9 1.388(6) . ?
C8 C7 1.470(6) . ?
C6 C5 1.471(6) . ?
N5 C11 1.335(6) . ?
N5 C10 1.348(7) . ?
C5 C4 1.374(7) . ?
C11 C12 1.369(6) . ?
C11 H11A 0.9300 . ?
C12 H12A 0.9300 . ?
C9 C10 1.371(7) . ?
C9 H9A 0.9300 . ?
C4 C3 1.387(7) . ?
C4 H4A 0.9300 . ?
C1 C2 1.382(8) . ?
C1 H1A 0.9300 . ?
C10 H10A 0.9300 . ?
C3 C2 1.368(8) . ?
C3 H3A 0.9300 . ?
C2 H2A 0.9300 . ?
